data_7120800
loop_
_publ_author_name
'Kotozaki, Manato'
'Chanthamath, Soda'
'Fujisawa, Ikuhide'
'Shibatomi, Kazutaka'
'Iwasa, Seiji'

_publ_section_title
;
 Highly Stereoselective Cyclopropanation of Various Olefins with
 Diazosulfones Catalyzed by Ru(II)--Pheox Complexes
;
_journal_name_full 'Chem. Commun.'
_journal_paper_doi 10.1039/C7CC05951E
_journal_year 2017
_chemical_absolute_configuration ad
_chemical_formula_sum 'C14 H20 O3 S'
_chemical_formula_weight 268.36
_chemical_name_systematic '1-(((1R, 2R)-2-(tert-butoxy)cyclopropyl)sulfonyl)-4-methylbenzene'
_space_group_IT_number 5
_symmetry_cell_setting monoclinic
_symmetry_space_group_name_Hall 'C 2y'
_symmetry_space_group_name_H-M 'C 1 2 1'
_atom_sites_solution_hydrogens geom
_atom_sites_solution_primary direct
_atom_sites_solution_secondary difmap
_audit_creation_method SHELXL-97
_audit_update_record
;
2017-07-28 deposited with the CCDC.
2017-10-18 downloaded from the CCDC.
;
_cell_angle_alpha 90.00
_cell_angle_beta 90.306(9)
_cell_angle_gamma 90.00
_cell_formula_units_Z 4
_cell_length_a 16.720(7)
_cell_length_b 9.987(4)
_cell_length_c 8.832(4)
_cell_measurement_reflns_used 6948
_cell_measurement_temperature 296
_cell_measurement_theta_max 28.6970
_cell_measurement_theta_min 2.3059
_cell_volume 1474.8(11)
_computing_cell_refinement 'CrystalClear (Rigaku/MSC Inc., 2006)'
_computing_data_collection 'CrystalClear (Rigaku/MSC Inc., 2006)'
_computing_data_reduction 'CrystalClear (Rigaku/MSC Inc., 2006)'
_computing_molecular_graphics 'Yadokari-XG 2009 (Wakita Nemoto et al., 2009)'
_computing_publication_material 'Yadokari-XG 2009 (Wakita,Nemoto et al., 2009)'
_computing_structure_refinement 'SHELXL-97 (Sheldrick, 1997)'
_computing_structure_solution 'SIR2004 (Burla, Caliandro et al., 2005)'
_diffrn_ambient_temperature 296
_diffrn_detector_area_resol_mean 14.7059
_diffrn_measured_fraction_theta_full 0.947
_diffrn_measured_fraction_theta_max 0.947
_diffrn_measurement_device_type
;
AFC7R, 4-circle diffractometer with Mercury CCD camera(Rigaku Corp.)
;
_diffrn_measurement_method
;
Oscillation method with Fine-Slice process
;
_diffrn_radiation_monochromator 'Graphite Monochromator'
_diffrn_radiation_source 'Rotating Anode'
_diffrn_radiation_type MoK\a
_diffrn_radiation_wavelength 0.71069
_diffrn_reflns_av_R_equivalents 0.0326
_diffrn_reflns_av_sigmaI/netI 0.0273
_diffrn_reflns_limit_h_max 22
_diffrn_reflns_limit_h_min -21
_diffrn_reflns_limit_k_max 12
_diffrn_reflns_limit_k_min -13
_diffrn_reflns_limit_l_max 11
_diffrn_reflns_limit_l_min -11
_diffrn_reflns_number 13131
_diffrn_reflns_theta_full 28.46
_diffrn_reflns_theta_max 28.46
_diffrn_reflns_theta_min 2.31
_exptl_absorpt_coefficient_mu 0.218
_exptl_absorpt_correction_T_max 0.9732
_exptl_absorpt_correction_T_min 0.9154
_exptl_absorpt_correction_type numerical
_exptl_absorpt_process_details
;
CrystalClear-SM 1.3.6 SP3 r6 (Rigaku/MSC, Inc., 2006)
;
_exptl_crystal_colour Colorless
_exptl_crystal_density_diffrn 1.209
_exptl_crystal_density_method 'not measured'
_exptl_crystal_description Platelet
_exptl_crystal_F_000 576
_exptl_crystal_recrystallization_method 'Re-crystallisation from solvent: diethyl ether'
_exptl_crystal_size_max 0.60
_exptl_crystal_size_mid 0.20
_exptl_crystal_size_min 0.10
_refine_diff_density_max 0.307
_refine_diff_density_min -0.222
_refine_diff_density_rms 0.043
_refine_ls_abs_structure_details 'Flack H D (1983), Acta Cryst. A39, 876-881'
_refine_ls_abs_structure_Flack 0.02(10)
_refine_ls_extinction_method none
_refine_ls_goodness_of_fit_ref 1.031
_refine_ls_hydrogen_treatment constr
_refine_ls_matrix_type full
_refine_ls_number_parameters 167
_refine_ls_number_reflns 3152
_refine_ls_number_restraints 1
_refine_ls_restrained_S_all 1.031
_refine_ls_R_factor_all 0.0581
_refine_ls_R_factor_gt 0.0467
_refine_ls_shift/su_max 0.000
_refine_ls_shift/su_mean 0.000
_refine_ls_structure_factor_coef Fsqd
_refine_ls_weighting_details 'calc w=1/[\s^2^(Fo^2^)+(0.0894P)^2^+0.1485P] where P=(Fo^2^+2Fc^2^)/3'
_refine_ls_weighting_scheme calc
_refine_ls_wR_factor_gt 0.1275
_refine_ls_wR_factor_ref 0.1375
_reflns_number_gt 2455
_reflns_number_total 3152
_reflns_threshold_expression >2sigma(I)
_cod_data_source_file c7cc05951e2.cif
_cod_data_source_block iw0205n8
_cod_depositor_comments
;
The following automatic conversions were performed:

'_exptl_absorpt_correction_type' value 'Numerical' changed to
'numerical' according to
/home/data/users/saulius/crontab/automatic-downloads/rss-feeds/RSC/lib/dictionaries/cif_core.dic
dictionary named 'cif_core.dic' version 2.4.2 from 2011-04-26.

Automatic conversion script
Id: cif_fix_values 4973 2017-02-22 13:04:09Z antanas 
;
_cod_original_cell_volume 1474.7(10)
_cod_original_sg_symbol_H-M 'C 2'
_cod_database_code 7120800

loop_
_symmetry_equiv_pos_as_xyz
'x, y, z'
'-x, y, -z'
'x+1/2, y+1/2, z'
'-x+1/2, y+1/2, -z'

loop_
_atom_site_label
_atom_site_type_symbol
_atom_site_fract_x
_atom_site_fract_y
_atom_site_fract_z
_atom_site_U_iso_or_equiv
_atom_site_adp_type
_atom_site_occupancy
_atom_site_symmetry_multiplicity
_atom_site_calc_flag
_atom_site_refinement_flags
C1 C 0.31046(15) 0.1806(3) 0.5962(3) 0.0606(7) Uani 1 1 d .
H1 H 0.3033 0.2677 0.6454 0.073 Uiso 1 1 calc R
C2 C 0.35668(15) 0.0776(3) 0.6860(3) 0.0634(7) Uani 1 1 d .
H2 H 0.3413 -0.0166 0.6749 0.076 Uiso 1 1 calc R
C3 C 0.39560(15) 0.1446(5) 0.5546(3) 0.0816(10) Uani 1 1 d .
H3 H 0.4038 0.0920 0.4636 0.098 Uiso 1 1 calc R
H3A H 0.4371 0.2099 0.5759 0.098 Uiso 1 1 calc R
C4 C 0.14846(14) 0.1141(3) 0.5781(3) 0.0564(6) Uani 1 1 d .
C5 C 0.10392(19) 0.2234(4) 0.6154(4) 0.0744(8) Uani 1 1 d .
H5 H 0.1194 0.3086 0.5847 0.089 Uiso 1 1 calc R
C6 C 0.0348(2) 0.2054(5) 0.7003(4) 0.0852(11) Uani 1 1 d .
H6 H 0.0047 0.2796 0.7283 0.102 Uiso 1 1 calc R
C7 C 0.01016(16) 0.0794(4) 0.7434(3) 0.0712(9) Uani 1 1 d .
C8 C 0.05593(18) -0.0287(4) 0.7059(4) 0.0716(8) Uani 1 1 d .
H8 H 0.0400 -0.1139 0.7356 0.086 Uiso 1 1 calc R
C9 C 0.12606(16) -0.0129(3) 0.6238(3) 0.0626(7) Uani 1 1 d .
H9 H 0.1574 -0.0868 0.5999 0.075 Uiso 1 1 calc R
C10 C -0.06661(18) 0.0607(6) 0.8318(4) 0.0991(14) Uani 1 1 d .
H10 H -0.1104 0.0480 0.7626 0.149 Uiso 1 1 calc R
H10A H -0.0763 0.1387 0.8926 0.149 Uiso 1 1 calc R
H10B H -0.0617 -0.0164 0.8961 0.149 Uiso 1 1 calc R
C11 C 0.34587(17) 0.0750(4) 0.9605(3) 0.0681(8) Uani 1 1 d .
C12 C 0.2595(2) 0.1008(9) 0.9485(5) 0.160(3) Uani 1 1 d .
H12 H 0.2509 0.1917 0.9172 0.240 Uiso 1 1 calc R
H12A H 0.2350 0.0864 1.0452 0.240 Uiso 1 1 calc R
H12B H 0.2363 0.0411 0.8753 0.240 Uiso 1 1 calc R
C13 C 0.3662(6) -0.0693(6) 0.9775(7) 0.163(3) Uani 1 1 d .
H13 H 0.3714 -0.1093 0.8792 0.244 Uiso 1 1 calc R
H13A H 0.3246 -0.1138 1.0324 0.244 Uiso 1 1 calc R
H13B H 0.4158 -0.0778 1.0319 0.244 Uiso 1 1 calc R
C14 C 0.3854(3) 0.1515(8) 1.0830(4) 0.129(2) Uani 1 1 d .
H14 H 0.4400 0.1229 1.0927 0.193 Uiso 1 1 calc R
H14A H 0.3580 0.1360 1.1766 0.193 Uiso 1 1 calc R
H14B H 0.3839 0.2453 1.0592 0.193 Uiso 1 1 calc R
S1 S 0.23532(3) 0.13364(7) 0.46743(6) 0.0575(2) Uani 1 1 d .
O1 O 0.38743(10) 0.1189(3) 0.82459(18) 0.0703(5) Uani 1 1 d .
O2 O 0.25629(12) 0.0060(2) 0.4041(2) 0.0686(6) Uani 1 1 d .
O3 O 0.22227(13) 0.2429(2) 0.3645(2) 0.0730(6) Uani 1 1 d .

loop_
_atom_site_aniso_label
_atom_site_aniso_U_11
_atom_site_aniso_U_22
_atom_site_aniso_U_33
_atom_site_aniso_U_23
_atom_site_aniso_U_13
_atom_site_aniso_U_12
C1 0.0515(13) 0.0799(18) 0.0505(13) 0.0002(12) 0.0007(10) -0.0072(12)
C2 0.0524(13) 0.095(2) 0.0429(13) -0.0024(12) 0.0008(10) 0.0030(13)
C3 0.0491(13) 0.144(3) 0.0520(13) 0.001(2) 0.0099(10) -0.015(2)
C4 0.0452(11) 0.0761(19) 0.0478(12) -0.0037(14) -0.0017(9) 0.0000(14)
C5 0.0662(17) 0.082(2) 0.076(2) 0.0063(17) 0.0089(15) 0.0081(17)
C6 0.0676(19) 0.102(3) 0.086(2) 0.003(2) 0.0119(17) 0.029(2)
C7 0.0464(13) 0.117(3) 0.0499(16) 0.0094(15) -0.0028(11) 0.0012(16)
C8 0.0624(16) 0.087(2) 0.0659(17) 0.0048(16) 0.0029(13) -0.0150(17)
C9 0.0523(14) 0.0713(17) 0.0642(16) -0.0015(14) 0.0062(12) -0.0037(14)
C10 0.0525(17) 0.174(4) 0.071(2) 0.020(2) 0.0082(14) 0.002(2)
C11 0.0604(14) 0.097(2) 0.0470(15) -0.0027(13) 0.0043(11) -0.0022(15)
C12 0.0622(18) 0.350(10) 0.068(2) 0.008(4) 0.0169(15) 0.007(4)
C13 0.240(8) 0.124(4) 0.124(4) 0.048(4) -0.026(5) -0.012(5)
C14 0.101(3) 0.229(6) 0.0563(18) -0.033(3) 0.0029(17) -0.026(4)
S1 0.0545(3) 0.0747(4) 0.0434(3) 0.0002(3) 0.0029(2) -0.0052(3)
O1 0.0530(9) 0.1094(16) 0.0486(9) -0.0025(12) 0.0002(7) -0.0070(12)
O2 0.0688(12) 0.0787(14) 0.0583(12) -0.0113(10) 0.0127(9) -0.0031(10)
O3 0.0785(13) 0.0860(14) 0.0546(11) 0.0121(10) -0.0010(9) -0.0070(11)

loop_
_atom_type_symbol
_atom_type_description
_atom_type_scat_dispersion_real
_atom_type_scat_dispersion_imag
_atom_type_scat_source
C C 0.0033 0.0016 'International Tables Vol C Tables 4.2.6.8 and 6.1.1.4'
H H 0.0000 0.0000 'International Tables Vol C Tables 4.2.6.8 and 6.1.1.4'
O O 0.0106 0.0060 'International Tables Vol C Tables 4.2.6.8 and 6.1.1.4'
S S 0.1246 0.1234 'International Tables Vol C Tables 4.2.6.8 and 6.1.1.4'

loop_
_geom_angle_atom_site_label_1
_geom_angle_atom_site_label_2
_geom_angle_atom_site_label_3
_geom_angle
C2 C1 C3 59.1(2)
C2 C1 S1 121.4(2)
C3 C1 S1 116.7(2)
C2 C1 H1 115.8
C3 C1 H1 115.8
S1 C1 H1 115.8
O1 C2 C3 113.1(3)
O1 C2 C1 116.6(3)
C3 C2 C1 60.7(2)
O1 C2 H2 117.9
C3 C2 H2 117.9
C1 C2 H2 117.9
C2 C3 C1 60.24(17)
C2 C3 H3 117.7
C1 C3 H3 117.7
C2 C3 H3A 117.7
C1 C3 H3A 117.7
H3 C3 H3A 114.9
C5 C4 C9 121.0(3)
C5 C4 S1 119.8(2)
C9 C4 S1 119.2(2)
C4 C5 C6 118.8(3)
C4 C5 H5 120.6
C6 C5 H5 120.6
C7 C6 C5 121.1(3)
C7 C6 H6 119.4
C5 C6 H6 119.4
C8 C7 C6 119.1(3)
C8 C7 C10 120.3(4)
C6 C7 C10 120.6(3)
C7 C8 C9 120.8(3)
C7 C8 H8 119.6
C9 C8 H8 119.6
C4 C9 C8 119.1(3)
C4 C9 H9 120.5
C8 C9 H9 120.5
C7 C10 H10 109.5
C7 C10 H10A 109.5
H10 C10 H10A 109.5
C7 C10 H10B 109.5
H10 C10 H10B 109.5
H10A C10 H10B 109.5
O1 C11 C12 111.1(3)
O1 C11 C14 103.5(3)
C12 C11 C14 113.4(4)
O1 C11 C13 105.3(4)
C12 C11 C13 113.7(5)
C14 C11 C13 109.0(5)
C11 C12 H12 109.5
C11 C12 H12A 109.5
H12 C12 H12A 109.5
C11 C12 H12B 109.5
H12 C12 H12B 109.5
H12A C12 H12B 109.5
C11 C13 H13 109.5
C11 C13 H13A 109.5
H13 C13 H13A 109.5
C11 C13 H13B 109.5
H13 C13 H13B 109.5
H13A C13 H13B 109.5
C11 C14 H14 109.5
C11 C14 H14A 109.5
H14 C14 H14A 109.5
C11 C14 H14B 109.5
H14 C14 H14B 109.5
H14A C14 H14B 109.5
O3 S1 O2 117.68(12)
O3 S1 C1 108.25(14)
O2 S1 C1 108.31(14)
O3 S1 C4 108.17(14)
O2 S1 C4 108.70(13)
C1 S1 C4 105.01(11)
C2 O1 C11 117.5(2)

loop_
_geom_bond_atom_site_label_1
_geom_bond_atom_site_label_2
_geom_bond_distance
C1 C2 1.509(4)
C1 C3 1.515(4)
C1 S1 1.754(3)
C1 H1 0.9800
C2 O1 1.388(3)
C2 C3 1.492(4)
C2 H2 0.9800
C3 H3 0.9700
C3 H3A 0.9700
C4 C5 1.363(5)
C4 C9 1.383(4)
C4 S1 1.766(3)
C5 C6 1.393(5)
C5 H5 0.9300
C6 C7 1.378(6)
C6 H6 0.9300
C7 C8 1.365(5)
C7 C10 1.517(4)
C8 C9 1.391(4)
C8 H8 0.9300
C9 H9 0.9300
C10 H10 0.9600
C10 H10A 0.9600
C10 H10B 0.9600
C11 O1 1.458(3)
C11 C12 1.470(5)
C11 C14 1.477(5)
C11 C13 1.488(7)
C12 H12 0.9600
C12 H12A 0.9600
C12 H12B 0.9600
C13 H13 0.9600
C13 H13A 0.9600
C13 H13B 0.9600
C14 H14 0.9600
C14 H14A 0.9600
C14 H14B 0.9600
S1 O3 1.436(2)
S1 O2 1.436(2)

loop_
_geom_torsion_atom_site_label_1
_geom_torsion_atom_site_label_2
_geom_torsion_atom_site_label_3
_geom_torsion_atom_site_label_4
_geom_torsion
C3 C1 C2 O1 102.8(3)
S1 C1 C2 O1 -152.79(19)
S1 C1 C2 C3 104.4(3)
O1 C2 C3 C1 -108.6(3)
S1 C1 C3 C2 -112.3(2)
C9 C4 C5 C6 -0.3(5)
S1 C4 C5 C6 178.7(3)
C4 C5 C6 C7 -1.5(5)
C5 C6 C7 C8 2.0(5)
C5 C6 C7 C10 -178.1(3)
C6 C7 C8 C9 -0.7(5)
C10 C7 C8 C9 179.4(3)
C5 C4 C9 C8 1.5(4)
S1 C4 C9 C8 -177.5(2)
C7 C8 C9 C4 -1.0(5)
C2 C1 S1 O3 -160.3(2)
C3 C1 S1 O3 -91.7(3)
C2 C1 S1 O2 -31.6(2)
C3 C1 S1 O2 36.9(3)
C2 C1 S1 C4 84.4(2)
C3 C1 S1 C4 152.9(3)
C5 C4 S1 O3 -32.9(3)
C9 C4 S1 O3 146.1(2)
C5 C4 S1 O2 -161.7(2)
C9 C4 S1 O2 17.3(3)
C5 C4 S1 C1 82.5(3)
C9 C4 S1 C1 -98.4(2)
C3 C2 O1 C11 171.1(3)
C1 C2 O1 C11 103.6(3)
C12 C11 O1 C2 -49.6(5)
C14 C11 O1 C2 -171.7(4)
C13 C11 O1 C2 73.9(4)
